data_1542775
loop_
_publ_author_name
'Wright, James S.'
'Vit\'orica-Yrez\'abal, I\~nigo J.'
'Adams, Harry'
'Thompson, Stephen P.'
'Hill, Adrian H.'
'Brammer, Lee'

_publ_section_title
;
 Solvent-vapour-assisted pathways and the role of pre-organization in
 solid-state transformations of coordination polymers
;
_journal_issue 2
_journal_name_full IUCrJ
_journal_page_first 188
_journal_page_last 197
_journal_paper_doi 10.1107/S2052252515000147
_journal_volume 2
_journal_year 2015
_chemical_formula_moiety 'C8 H10, C20 H8 Ag2 F13 N2 O4, F'
_chemical_formula_sum 'C28 H18 Ag2 F14 N2 O4'
_chemical_formula_weight 928.18
_chemical_name_systematic
;
 ?
;
_space_group_crystal_system monoclinic
_space_group_IT_number 14
_space_group_name_Hall '-P 2ybc'
_space_group_name_H-M_alt 'P 1 21/c 1'
_symmetry_space_group_name_Hall '-P 2ybc'
_symmetry_space_group_name_H-M 'P 1 21/c 1'
_atom_sites_solution_hydrogens geom
_atom_sites_solution_primary direct
_audit_creation_date 2014-07-28
_audit_creation_method
;
Olex2 1.2
(compiled 2014.03.20 svn.r2914 for OlexSys, GUI svn.r4816)
;
_cell_angle_alpha 90
_cell_angle_beta 113.472(2)
_cell_angle_gamma 90
_cell_formula_units_Z 4
_cell_length_a 11.3750(6)
_cell_length_b 22.5963(10)
_cell_length_c 13.3460(7)
_cell_measurement_reflns_used 9888
_cell_measurement_temperature 100
_cell_measurement_theta_max 27.43
_cell_measurement_theta_min 2.45
_cell_volume 3146.5(3)
_computing_data_reduction 'SAINT v7.68A (Bruker, 2009)'
_computing_molecular_graphics 'Olex2 (Dolomanov et al., 2009)'
_computing_publication_material 'Olex2 (Dolomanov et al., 2009)'
_computing_structure_refinement 'XL (Sheldrick, 2008)'
_computing_structure_solution 'ShelXT (Sheldrick, 2008)'
_diffrn_ambient_temperature 100
_diffrn_measured_fraction_theta_full 0.998
_diffrn_measured_fraction_theta_max 0.994
_diffrn_measurement_device_type 'Bruker APEX-II CCD'
_diffrn_measurement_method '\f and \w scans'
_diffrn_radiation_monochromator graphite
_diffrn_radiation_type MoK\a
_diffrn_radiation_wavelength 0.71073
_diffrn_reflns_av_R_equivalents 0.0574
_diffrn_reflns_av_unetI/netI 0.0537
_diffrn_reflns_laue_measured_fraction_full 0.998
_diffrn_reflns_laue_measured_fraction_max 0.994
_diffrn_reflns_limit_h_max 14
_diffrn_reflns_limit_h_min -13
_diffrn_reflns_limit_k_max 28
_diffrn_reflns_limit_k_min -29
_diffrn_reflns_limit_l_max 17
_diffrn_reflns_limit_l_min -17
_diffrn_reflns_number 25586
_diffrn_reflns_point_group_measured_fraction_full 0.998
_diffrn_reflns_point_group_measured_fraction_max 0.994
_diffrn_reflns_theta_full 25.242
_diffrn_reflns_theta_max 27.527
_diffrn_reflns_theta_min 1.892
_diffrn_standards_number 0
_exptl_absorpt_coefficient_mu 1.366
_exptl_absorpt_correction_T_max 0.7456
_exptl_absorpt_correction_T_min 0.6041
_exptl_absorpt_correction_type multi-scan
_exptl_absorpt_process_details
;
SADABS-2008/1 (Bruker,2008) was used for absorption correction.
wR2(int) was 0.1011 before and 0.0786 after correction.
The Ratio of minimum to maximum transmission is 0.8102.
The \l/2 correction factor is 0.0015.
;
_exptl_crystal_colour yellow
_exptl_crystal_colour_primary yellow
_exptl_crystal_density_diffrn 1.959
_exptl_crystal_description plate
_exptl_crystal_F_000 1808
_exptl_crystal_size_max 0.42
_exptl_crystal_size_mid 0.2
_exptl_crystal_size_min 0.12
_refine_diff_density_max 1.828
_refine_diff_density_min -1.210
_refine_diff_density_rms 0.186
_refine_ls_extinction_coef 0.0017(3)
_refine_ls_extinction_expression Fc^*^=kFc[1+0.001xFc^2^\l^3^/sin(2\q)]^-1/4^
_refine_ls_extinction_method SHELXL
_refine_ls_goodness_of_fit_ref 1.117
_refine_ls_hydrogen_treatment constr
_refine_ls_matrix_type full
_refine_ls_number_parameters 432
_refine_ls_number_reflns 7203
_refine_ls_number_restraints 70
_refine_ls_restrained_S_all 1.112
_refine_ls_R_factor_all 0.0825
_refine_ls_R_factor_gt 0.0744
_refine_ls_shift/su_max 0.000
_refine_ls_shift/su_mean 0.000
_refine_ls_structure_factor_coef Fsqd
_refine_ls_weighting_details 'w=1/[\s^2^(Fo^2^)+(0.0599P)^2^+35.1346P] where P=(Fo^2^+2Fc^2^)/3'
_refine_ls_weighting_scheme calc
_refine_ls_wR_factor_gt 0.1842
_refine_ls_wR_factor_ref 0.1887
_reflns_Friedel_coverage 0.000
_reflns_number_gt 6202
_reflns_number_total 7203
_reflns_threshold_expression 'I > 2\s(I)'
_cod_data_source_file bi5040.cif
_cod_data_source_block 1-mxyl
_cod_database_code 1542775
_publcif_datablock.id {5aa61258-3b20-483e-9b99-3ea75f66a2ee}

_shelxl_version_number 2013-4
_shelx_space_group_comment
;
The symmetry employed for this shelxl refinement is uniquely defined
by the following loop, which should always be used as a source of
symmetry information in preference to the above space-group names.
They are only intended as comments.
;
_olex2_refinement_description
;
1. Fixed Uiso
 At 1.2 times of:
  All C(H) groups
 At 1.5 times of:
  All C(H,H,H) groups
2. Shared sites
{F4Z, F4B}
3. Restrained distances
 C1-C2
 1.54 with sigma of 0.001
 C2-C3
 1.54 with sigma of 0.001
 C3-C4
 1.54 with sigma of 0.001
 C1-C2'
 1.54 with sigma of 0.001
 C2'-C3'
 1.54 with sigma of 0.001
 C3'-C4'
 1.54 with sigma of 0.001
 C2-F2A
 1.35 with sigma of 0.001
 C2-F2B
 1.35 with sigma of 0.001
 C3-F3A
 1.35 with sigma of 0.001
 C3-F3B
 1.35 with sigma of 0.001
 C4-F4A
 1.35 with sigma of 0.001
 C4-F4B
 1.35 with sigma of 0.001
 C4-F4C
 1.35 with sigma of 0.001
 C2'-F2Z
 1.35 with sigma of 0.001
 C2'-F2Y
 1.35 with sigma of 0.001
 C3'-F3Z
 1.35 with sigma of 0.001
 C3'-F3Y
 1.35 with sigma of 0.001
 C4'-F4X
 1.35 with sigma of 0.001
 C4'-F4Y
 1.35 with sigma of 0.001
 C4'-F4Z
 1.35 with sigma of 0.001
 F2A-F2B
 2.16 with sigma of 0.001
 F3A-F3B
 2.16 with sigma of 0.001
 F4A-F4B
 2.16 with sigma of 0.001
 F4B-F4C
 2.16 with sigma of 0.001
 F2Z-F2Y
 2.16 with sigma of 0.001
 F3Z-F3Y
 2.16 with sigma of 0.001
 F4X-F4Y
 2.16 with sigma of 0.001
 F4Y-F4Z
 2.16 with sigma of 0.001
 C2-C4
 2.6 with sigma of 0.001
 C2'-C4'
 2.6 with sigma of 0.001
 C11-C12
 1.54 with sigma of 0.001
 C12-C13
 1.54 with sigma of 0.001
 C13-C14
 1.54 with sigma of 0.001
 C11-C12'
 1.54 with sigma of 0.001
 C12'-C13'
 1.54 with sigma of 0.001
 C13'-C14'
 1.54 with sigma of 0.001
 C12-F12A
 1.35 with sigma of 0.001
 C12-F12B
 1.35 with sigma of 0.001
 C13-F13A
 1.35 with sigma of 0.001
 C13-F13B
 1.35 with sigma of 0.001
 C14-F14A
 1.35 with sigma of 0.001
 C14-F14B
 1.35 with sigma of 0.001
 C14-F14C
 1.35 with sigma of 0.001
 C12'-F12Z
 1.35 with sigma of 0.001
 C12'-F12Y
 1.35 with sigma of 0.001
 C13'-F13Z
 1.35 with sigma of 0.001
 C13'-F13Y
 1.35 with sigma of 0.001
 C14'-F14X
 1.35 with sigma of 0.001
 C14'-F14Y
 1.35 with sigma of 0.001
 C14'-F14Z
 1.35 with sigma of 0.001
 F12A-F12B
 2.16 with sigma of 0.001
 F13A-F13B
 2.16 with sigma of 0.001
 F14A-F14B
 2.16 with sigma of 0.001
 F14B-F14C
 2.16 with sigma of 0.001
 F12Z-F12Y
 2.16 with sigma of 0.001
 F13Z-F13Y
 2.16 with sigma of 0.001
 F14X-F14Y
 2.16 with sigma of 0.001
 F14Y-F14Z
 2.16 with sigma of 0.001
 C12-C14
 2.6 with sigma of 0.001
 C12'-C14'
 2.6 with sigma of 0.001
4. Uiso/Uaniso restraints and constraints
C2 \\sim C2': within 1.7A with sigma of 0.003 and sigma for terminal atoms of
0.006
F4Z \\sim C4' \\sim F4X \\sim F4Y \\sim C3' \\sim F3Y \\sim F3Z \\sim C2' \\sim
F2Y \\sim F2Z: within 1.7A with sigma of 0.04 and sigma for terminal atoms of
0.08
Uiso(F4Z) = Uiso(F4B)
5. Others
 Sof(C12')=Sof(F12Y)=Sof(F12Z)=Sof(C13')=Sof(F13Y)=Sof(F13Z)=Sof(C14')=
 Sof(F14X)=Sof(F14Y)=Sof(F14Z)=1-FVAR(1)
 Sof(C12)=Sof(F12A)=Sof(F12B)=Sof(C13)=Sof(F13A)=Sof(F13B)=Sof(C14)=Sof(F14A)=
 Sof(F14B)=Sof(F14C)=FVAR(1)
 Sof(C2')=Sof(F2Z)=Sof(F2Y)=Sof(C3')=Sof(F3Y)=Sof(F3Z)=Sof(C4')=Sof(F4X)=
 Sof(F4Y)=Sof(F4Z)=1-FVAR(2)
 Sof(C2)=Sof(F2A)=Sof(F2B)=Sof(C3)=Sof(F3A)=Sof(F3B)=Sof(C4)=Sof(F4A)=Sof(F4B)=
 Sof(F4C)=FVAR(2)
6.a Aromatic/amide H refined with riding coordinates:
 C50(H50), C51(H51), C53(H53), C55(H55), C100(H100), C101(H101), C104(H104),
 C105(H105), C200(H200), C201(H201), C204(H204), C205(H205)
6.b Idealised Me refined as rotating group:
 C56(H56A,H56B,H56C), C57(H57A,H57B,H57C)
;

loop_
_space_group_symop_operation_xyz
'x, y, z'
'-x, y+1/2, -z+1/2'
'-x, -y, -z'
'x, -y-1/2, z-1/2'

loop_
_atom_site_label
_atom_site_type_symbol
_atom_site_fract_x
_atom_site_fract_y
_atom_site_fract_z
_atom_site_U_iso_or_equiv
_atom_site_adp_type
_atom_site_occupancy
_atom_site_site_symmetry_order
_atom_site_calc_flag
_atom_site_refinement_flags_posn
_atom_site_refinement_flags_occupancy
_atom_site_disorder_assembly
_atom_site_disorder_group
C50 C 0.5893(16) 0.1961(7) 0.7566(12) 0.081(5) Uani 1 1 d . . . .
H50 H 0.6584 0.1880 0.7381 0.098 Uiso 1 1 calc R . . .
C51 C 0.4752(16) 0.1648(6) 0.7062(10) 0.081(5) Uani 1 1 d . . . .
H51 H 0.4689 0.1350 0.6561 0.097 Uiso 1 1 calc R . . .
C52 C 0.3724(13) 0.1781(5) 0.7311(9) 0.066(3) Uani 1 1 d . . . .
C53 C 0.3843(13) 0.2223(6) 0.8074(9) 0.068(4) Uani 1 1 d . . . .
H53 H 0.3137 0.2312 0.8232 0.081 Uiso 1 1 calc R . . .
C54 C 0.4985(12) 0.2540(6) 0.8614(9) 0.065(3) Uani 1 1 d . . . .
C55 C 0.6008(13) 0.2386(6) 0.8327(10) 0.078(4) Uani 1 1 d . . . .
H55 H 0.6788 0.2580 0.8667 0.093 Uiso 1 1 calc R . . .
C56 C 0.5060(17) 0.2982(7) 0.9399(12) 0.095(5) Uani 1 1 d . . . .
H56A H 0.5795 0.2909 1.0064 0.142 Uiso 1 1 calc GR . . .
H56B H 0.4298 0.2970 0.9544 0.142 Uiso 1 1 calc GR . . .
H56C H 0.5136 0.3365 0.9119 0.142 Uiso 1 1 calc GR . . .
C57 C 0.2518(15) 0.1440(7) 0.6749(11) 0.089(5) Uani 1 1 d . . . .
H57A H 0.1814 0.1651 0.6805 0.133 Uiso 1 1 calc GR . . .
H57B H 0.2596 0.1059 0.7086 0.133 Uiso 1 1 calc GR . . .
H57C H 0.2366 0.1391 0.5992 0.133 Uiso 1 1 calc GR . . .
Ag1 Ag 0.66604(5) 0.11370(2) 0.91798(5) 0.02997(18) Uani 1 1 d . . . .
Ag2 Ag 0.88961(5) 0.03676(2) 1.05042(5) 0.02780(17) Uani 1 1 d . . . .
O1A O 0.7437(5) 0.0779(3) 0.7928(5) 0.0414(14) Uani 1 1 d . . . .
O1B O 0.9241(5) 0.0290(3) 0.8882(4) 0.0389(13) Uani 1 1 d . . . .
C1 C 0.8442(7) 0.0520(4) 0.8047(5) 0.0353(17) Uani 1 1 d D . . .
C2 C 0.8767(8) 0.0601(3) 0.7040(5) 0.055(3) Uiso 0.536(10) 1 d D P A 1
F2A F 0.8108(9) 0.1005(5) 0.6278(10) 0.076(4) Uiso 0.536(10) 1 d D P A 1
F2B F 1.0020(7) 0.0709(6) 0.7293(10) 0.073(4) Uiso 0.536(10) 1 d D P A 1
C3 C 0.8509(8) 0.0057(4) 0.6287(8) 0.081(7) Uiso 0.536(10) 1 d D P A 1
F3A F 0.9299(12) -0.0365(5) 0.6917(9) 0.076(4) Uiso 0.536(10) 1 d D P A 1
F3B F 0.8733(15) 0.0087(7) 0.5368(9) 0.101(5) Uiso 0.536(10) 1 d D P A 1
C4 C 0.7206(10) -0.0247(4) 0.6015(7) 0.070(6) Uiso 0.536(10) 1 d D P A 1
F4A F 0.6923(15) -0.0402(6) 0.6870(7) 0.077(4) Uiso 0.536(10) 1 d D P A 1
F4B F 0.6820(10) -0.0702(4) 0.5301(5) 0.167(5) Uiso 0.536(10) 1 d D P A 4
F4C F 0.6270(18) 0.0164(6) 0.5647(17) 0.139(9) Uiso 0.536(10) 1 d D P A 1
C2' C 0.8694(8) 0.0519(3) 0.6996(5) 0.053(3) Uiso 0.464(10) 1 d D P A 2
F2Z F 0.8721(12) 0.1073(4) 0.6627(11) 0.059(4) Uiso 0.464(10) 1 d D P A 2
F2Y F 0.9865(9) 0.0285(5) 0.7223(10) 0.055(3) Uiso 0.464(10) 1 d D P A 2
C3' C 0.7753(9) 0.0157(4) 0.6032(5) 0.065(6) Uiso 0.464(10) 1 d D P A 2
F3Y F 0.8092(12) 0.0174(7) 0.5171(9) 0.070(4) Uiso 0.464(10) 1 d D P A 2
F3Z F 0.6563(11) 0.0389(9) 0.5680(12) 0.088(6) Uiso 0.464(10) 1 d D P A 2
C4' C 0.7802(10) -0.0517(4) 0.6213(7) 0.153(16) Uiso 0.464(10) 1 d D P A 2
F4X F 0.8866(16) -0.0850(10) 0.6466(17) 0.166(11) Uiso 0.464(10) 1 d D P A 2
F4Y F 0.7418(13) -0.0587(8) 0.7041(6) 0.081(5) Uiso 0.464(10) 1 d D P A 2
F4Z F 0.6820(10) -0.0702(4) 0.5301(5) 0.167(5) Uiso 0.464(10) 1 d D P A 3
O11A O 0.7880(5) 0.1715(3) 1.0595(5) 0.0398(13) Uani 1 1 d . . . .
O11B O 0.9788(6) 0.1261(2) 1.1146(5) 0.0399(13) Uani 1 1 d . . . .
C11 C 0.9043(7) 0.1673(3) 1.1106(5) 0.0322(16) Uani 1 1 d D . . .
C12 C 0.9742(7) 0.2200(3) 1.1832(5) 0.033(6) Uiso 0.530(8) 1 d D P B 1
F12A F 0.9416(9) 0.2702(4) 1.1236(8) 0.061(3) Uiso 0.530(8) 1 d D P B 1
F12B F 1.1032(7) 0.2164(4) 1.2222(7) 0.044(2) Uiso 0.530(8) 1 d D P B 1
C13 C 0.9409(7) 0.2255(4) 1.2839(6) 0.053(5) Uiso 0.530(8) 1 d D P B 1
F13A F 0.9409(10) 0.1708(4) 1.3248(10) 0.054(3) Uiso 0.530(8) 1 d D P B 1
F13B F 0.8180(9) 0.2440(5) 1.2429(12) 0.094(5) Uiso 0.530(8) 1 d D P B 1
C14 C 1.0347(8) 0.2632(4) 1.3780(5) 0.047(5) Uiso 0.530(8) 1 d D P B 1
F14A F 1.1111(10) 0.3034(4) 1.3589(8) 0.056(3) Uiso 0.530(8) 1 d D P B 1
F14B F 1.0956(11) 0.2469(5) 1.4836(7) 0.085(4) Uiso 0.530(8) 1 d D P B 1
F14C F 0.9366(11) 0.2983(6) 1.3734(10) 0.085(4) Uiso 0.530(8) 1 d D P B 1
C12' C 0.9605(9) 0.2227(3) 1.1808(6) 0.032(7) Uiso 0.470(8) 1 d D P B 2
F12Y F 0.8834(8) 0.2705(5) 1.1616(10) 0.058(3) Uiso 0.470(8) 1 d D P B 2
F12Z F 1.0681(8) 0.2411(5) 1.1706(9) 0.047(3) Uiso 0.470(8) 1 d D P B 2
C13' C 1.0047(10) 0.2140(3) 1.3049(6) 0.046(4) Uiso 0.470(8) 1 d D P B 2
F13Y F 1.1070(9) 0.1775(5) 1.3423(12) 0.078(4) Uiso 0.470(8) 1 d D P B 2
F13Z F 0.9077(9) 0.1846(6) 1.3168(12) 0.060(4) Uiso 0.470(8) 1 d D P B 2
C14' C 1.0119(8) 0.2710(4) 1.3703(5) 0.048(6) Uiso 0.470(8) 1 d D P B 2
F14X F 1.0403(13) 0.3214(4) 1.3306(11) 0.071(4) Uiso 0.470(8) 1 d D P B 2
F14Y F 1.1248(9) 0.2442(5) 1.4282(10) 0.070(4) Uiso 0.470(8) 1 d D P B 2
F14Z F 0.9483(10) 0.2737(7) 1.4367(9) 0.078(4) Uiso 0.470(8) 1 d D P B 2
N1 N 0.4810(5) 0.0723(3) 0.9186(4) 0.0224(11) Uani 1 1 d . . . .
C100 C 0.4318(8) -0.0471(3) 0.7223(6) 0.0332(16) Uani 1 1 d . . . .
H100 H 0.4685 -0.0618 0.6764 0.040 Uiso 1 1 calc R . . .
C101 C 0.4856(7) 0.0010(3) 0.7868(6) 0.0273(14) Uani 1 1 d . . . .
H101 H 0.5594 0.0183 0.7859 0.033 Uiso 1 1 calc R . . .
C102 C 0.4277(6) 0.0244(3) 0.8547(5) 0.0217(13) Uani 1 1 d . . . .
C103 C 0.4222(6) 0.0945(3) 0.9795(5) 0.0236(13) Uani 1 1 d . . . .
C104 C 0.4702(7) 0.1465(3) 1.0434(6) 0.0273(14) Uani 1 1 d . . . .
H104 H 0.5444 0.1645 1.0449 0.033 Uiso 1 1 calc R . . .
C105 C 0.4074(7) 0.1696(3) 1.1021(6) 0.0303(15) Uani 1 1 d . . . .
H105 H 0.4391 0.2036 1.1430 0.036 Uiso 1 1 calc R . . .
N2 N 0.7406(5) -0.0179(2) 1.0782(5) 0.0233(11) Uani 1 1 d . . . .
C200 C 0.7050(7) -0.1431(3) 0.8975(6) 0.0312(15) Uani 1 1 d . . . .
H200 H 0.7464 -0.1603 0.8571 0.037 Uiso 1 1 calc R . . .
C201 C 0.7534(7) -0.0930(3) 0.9554(6) 0.0277(14) Uani 1 1 d . . . .
H201 H 0.8259 -0.0754 0.9528 0.033 Uiso 1 1 calc R . . .
C202 C 0.6921(6) -0.0673(3) 1.0210(5) 0.0235(13) Uani 1 1 d . . . .
C203 C 0.6839(6) 0.0029(3) 1.1429(5) 0.0225(13) Uani 1 1 d . . . .
C204 C 0.7361(7) 0.0538(3) 1.2106(6) 0.0294(15) Uani 1 1 d . . . .
H204 H 0.8089 0.0721 1.2099 0.035 Uiso 1 1 calc R . . .
C205 C 0.6797(8) 0.0751(4) 1.2754(6) 0.0349(17) Uani 1 1 d . . . .
H205 H 0.7138 0.1081 1.3188 0.042 Uiso 1 1 calc R . . .

loop_
_atom_site_aniso_label
_atom_site_aniso_U_11
_atom_site_aniso_U_22
_atom_site_aniso_U_33
_atom_site_aniso_U_23
_atom_site_aniso_U_13
_atom_site_aniso_U_12
C50 0.104(11) 0.092(10) 0.080(9) 0.053(8) 0.071(9) 0.058(9)
C51 0.126(12) 0.078(9) 0.063(7) 0.045(7) 0.062(8) 0.063(9)
C52 0.083(8) 0.066(7) 0.058(6) 0.034(6) 0.036(6) 0.044(6)
C53 0.086(8) 0.082(8) 0.050(6) 0.037(6) 0.043(6) 0.057(7)
C54 0.074(8) 0.082(8) 0.046(6) 0.032(6) 0.033(6) 0.035(6)
C55 0.074(8) 0.096(10) 0.065(7) 0.052(7) 0.030(6) 0.045(7)
C56 0.130(14) 0.095(11) 0.076(9) 0.017(8) 0.059(9) 0.013(10)
C57 0.103(11) 0.094(10) 0.065(8) 0.031(7) 0.030(8) 0.046(9)
Ag1 0.0223(3) 0.0315(3) 0.0353(3) -0.0010(2) 0.0106(2) -0.0021(2)
Ag2 0.0235(3) 0.0269(3) 0.0364(3) 0.0006(2) 0.0155(2) 0.0001(2)
O1A 0.029(3) 0.058(4) 0.040(3) 0.008(3) 0.017(2) 0.017(3)
O1B 0.036(3) 0.051(3) 0.032(3) 0.007(2) 0.016(2) 0.020(3)
C1 0.032(4) 0.053(5) 0.026(3) 0.006(3) 0.017(3) 0.008(3)
O11A 0.032(3) 0.040(3) 0.038(3) -0.006(2) 0.004(2) -0.004(2)
O11B 0.036(3) 0.029(3) 0.050(3) 0.002(2) 0.013(3) -0.005(2)
C11 0.035(4) 0.033(4) 0.029(4) -0.001(3) 0.012(3) -0.006(3)
N1 0.019(3) 0.027(3) 0.022(3) 0.003(2) 0.009(2) 0.002(2)
C100 0.040(4) 0.033(4) 0.030(4) -0.004(3) 0.019(3) 0.001(3)
C101 0.028(3) 0.028(3) 0.032(3) 0.002(3) 0.018(3) 0.003(3)
C102 0.022(3) 0.021(3) 0.020(3) 0.006(2) 0.006(2) 0.004(2)
C103 0.026(3) 0.022(3) 0.023(3) 0.003(2) 0.009(3) 0.001(3)
C104 0.029(3) 0.026(3) 0.026(3) -0.002(3) 0.011(3) -0.006(3)
C105 0.036(4) 0.025(3) 0.029(4) -0.005(3) 0.012(3) 0.000(3)
N2 0.022(3) 0.023(3) 0.028(3) 0.003(2) 0.012(2) 0.004(2)
C200 0.038(4) 0.035(4) 0.026(3) -0.003(3) 0.019(3) 0.006(3)
C201 0.027(3) 0.030(4) 0.031(3) 0.001(3) 0.016(3) 0.000(3)
C202 0.021(3) 0.028(3) 0.023(3) 0.004(3) 0.010(2) 0.003(3)
C203 0.021(3) 0.026(3) 0.020(3) 0.003(2) 0.008(2) 0.004(2)
C204 0.027(3) 0.029(4) 0.035(4) -0.003(3) 0.015(3) -0.004(3)
C205 0.036(4) 0.034(4) 0.036(4) -0.013(3) 0.015(3) -0.003(3)

loop_
_atom_type_symbol
_atom_type_description
_atom_type_scat_dispersion_real
_atom_type_scat_dispersion_imag
_atom_type_scat_source
C C 0.0033 0.0016 'International Tables Vol C Tables 4.2.6.8 and 6.1.1.4'
H H 0.0000 0.0000 'International Tables Vol C Tables 4.2.6.8 and 6.1.1.4'
Ag Ag -0.8971 1.1015 'International Tables Vol C Tables 4.2.6.8 and 6.1.1.4'
F F 0.0171 0.0103 'International Tables Vol C Tables 4.2.6.8 and 6.1.1.4'
N N 0.0061 0.0033 'International Tables Vol C Tables 4.2.6.8 and 6.1.1.4'
O O 0.0106 0.0060 'International Tables Vol C Tables 4.2.6.8 and 6.1.1.4'

loop_
_geom_angle_atom_site_label_1
_geom_angle_atom_site_label_2
_geom_angle_atom_site_label_3
_geom_angle
_geom_angle_site_symmetry_1
_geom_angle_site_symmetry_3
C55 C50 C51 120.7(12) . .
C52 C51 C50 119.5(14) . .
C51 C52 C53 119.3(15) . .
C51 C52 C57 117.9(13) . .
C53 C52 C57 122.7(12) . .
C52 C53 C54 122.8(11) . .
C53 C54 C55 115.6(12) . .
C53 C54 C56 120.4(12) . .
C55 C54 C56 124.0(15) . .
C50 C55 C54 122.1(15) . .
O1A Ag1 Ag2 75.32(14) . .
O11A Ag1 Ag2 75.48(15) . .
O11A Ag1 O1A 121.3(2) . .
O11A Ag1 N1 119.3(2) . .
N1 Ag1 Ag2 108.85(14) . .
N1 Ag1 O1A 118.0(2) . .
O1B Ag2 Ag1 164.85(13) 3_757 .
O1B Ag2 Ag1 85.09(13) . .
O1B Ag2 O1B 79.81(19) . 3_757
O11B Ag2 Ag1 81.59(15) . .
O11B Ag2 O1B 101.6(2) . .
O11B Ag2 O1B 102.5(2) . 3_757
N2 Ag2 Ag1 84.12(14) . .
N2 Ag2 O1B 102.8(2) . 3_757
N2 Ag2 O1B 121.6(2) . .
N2 Ag2 O11B 132.9(2) . .
C1 O1A Ag1 131.9(5) . .
Ag2 O1B Ag2 100.19(19) . 3_757
C1 O1B Ag2 141.6(5) . 3_757
C1 O1B Ag2 117.7(4) . .
O1A C1 O1B 128.7(6) . .
O1A C1 C2 111.2(7) . .
O1A C1 C2' 112.4(6) . .
O1B C1 C2 119.4(7) . .
O1B C1 C2' 118.9(7) . .
F2A C2 C1 118.9(9) . .
F2A C2 C3 98.2(8) . .
F2B C2 C1 113.6(7) . .
F2B C2 F2A 106.23(11) . .
F2B C2 C3 102.4(8) . .
C3 C2 C1 115.2(6) . .
F3A C3 C2 104.5(9) . .
F3A C3 F3B 106.29(11) . .
F3A C3 C4 99.9(10) . .
F3B C3 C2 119.8(10) . .
F3B C3 C4 108.7(10) . .
C4 C3 C2 115.19(11) . .
F4A C4 C3 116.6(9) . .
F4A C4 F4C 93.8(15) . .
F4C C4 C3 108.9(11) . .
C1 C2' C3' 116.3(6) . .
F2Z C2' C1 111.7(8) . .
F2Z C2' F2Y 106.30(11) . .
F2Z C2' C3' 107.2(8) . .
F2Y C2' C1 108.7(8) . .
F2Y C2' C3' 106.0(7) . .
F3Y C3' C2' 111.0(9) . .
F3Y C3' C4' 99.0(10) . .
F3Z C3' C2' 110.6(11) . .
F3Z C3' F3Y 106.24(11) . .
F3Z C3' C4' 114.0(12) . .
C4' C3' C2' 115.11(11) . .
F4X C4' C3' 124.3(13) . .
F4X C4' F4Y 106.31(11) . .
F4Y C4' C3' 104.0(11) . .
C11 O11A Ag1 125.9(5) . .
C11 O11B Ag2 117.1(4) . .
O11A C11 O11B 130.2(5) . .
O11A C11 C12 117.5(6) . .
O11A C11 C12' 111.7(7) . .
O11B C11 C12 112.3(6) . .
O11B C11 C12' 118.1(6) . .
F12A C12 C11 109.1(7) . .
F12A C12 C13 109.9(8) . .
F12B C12 C11 113.9(7) . .
F12B C12 F12A 106.23(11) . .
F12B C12 C13 106.0(6) . .
C13 C12 C11 111.5(5) . .
C12 C13 C14 115.17(11) . .
F13A C13 C12 108.5(8) . .
F13A C13 C14 106.7(8) . .
F13B C13 C12 104.2(9) . .
F13B C13 F13A 106.30(11) . .
F13B C13 C14 115.4(9) . .
F14A C14 C13 120.4(5) . .
F14A C14 F14B 106.23(11) . .
F14A C14 F14C 100.3(10) . .
F14B C14 C13 126.9(8) . .
F14C C14 C13 89.8(8) . .
F14C C14 F14B 106.22(11) . .
C11 C12' C13' 115.4(6) . .
F12Y C12' C11 117.0(8) . .
F12Y C12' C13' 102.4(7) . .
F12Z C12' C11 111.3(7) . .
F12Z C12' F12Y 106.30(11) . .
F12Z C12' C13' 103.1(8) . .
C12' C13' C14' 115.14(11) . .
F13Y C13' C12' 109.9(9) . .
F13Y C13' F13Z 106.31(11) . .
F13Y C13' C14' 117.3(9) . .
F13Z C13' C12' 104.9(9) . .
F13Z C13' C14' 101.9(9) . .
F14X C14' C13' 116.8(7) . .
F14X C14' F14Y 106.32(11) . .
F14Y C14' C13' 76.9(8) . .
F14Z C14' C13' 119.2(10) . .
F14Z C14' F14X 119.6(10) . .
F14Z C14' F14Y 106.34(11) . .
C102 N1 Ag1 120.0(4) . .
C103 N1 Ag1 121.8(4) . .
C103 N1 C102 118.2(6) . .
C101 C100 C205 121.1(7) . 3_657
C100 C101 C102 119.5(7) . .
N1 C102 C101 119.4(6) . .
N1 C102 C203 120.7(6) . 3_657
C101 C102 C203 119.9(6) . 3_657
N1 C103 C104 120.4(6) . .
N1 C103 C202 120.4(6) . 3_657
C104 C103 C202 119.1(6) . 3_657
C105 C104 C103 119.8(7) . .
C104 C105 C200 121.7(7) . 3_657
C202 N2 Ag2 122.1(4) . .
C202 N2 C203 117.5(6) . .
C203 N2 Ag2 119.8(4) . .
C201 C200 C105 120.8(7) . 3_657
C200 C201 C202 119.9(7) . .
C103 C202 C201 118.7(6) 3_657 .
N2 C202 C103 121.8(6) . 3_657
N2 C202 C201 119.5(6) . .
C102 C203 C204 118.8(6) 3_657 .
N2 C203 C102 121.3(6) . 3_657
N2 C203 C204 119.9(6) . .
C205 C204 C203 120.3(7) . .
C204 C205 C100 120.5(7) . 3_657

loop_
_geom_bond_atom_site_label_1
_geom_bond_atom_site_label_2
_geom_bond_distance
_geom_bond_site_symmetry_2
C50 C51 1.39(2) .
C50 C55 1.37(2) .
C51 C52 1.370(17) .
C52 C53 1.395(17) .
C52 C57 1.49(2) .
C53 C54 1.404(19) .
C54 C55 1.406(16) .
C54 C56 1.426(19) .
Ag1 Ag2 3.0055(8) .
Ag1 O1A 2.325(6) .
Ag1 O11A 2.261(5) .
Ag1 N1 2.306(6) .
Ag2 O1B 2.355(5) .
Ag2 O1B 2.447(5) 3_757
Ag2 O11B 2.268(6) .
Ag2 N2 2.245(6) .
O1A C1 1.237(9) .
O1B Ag2 2.447(5) 3_757
O1B C1 1.238(9) .
C1 C2 1.5402(10) .
C1 C2' 1.5400(10) .
C2 F2A 1.3502(10) .
C2 F2B 1.3502(10) .
C2 C3 1.5398(10) .
C3 F3A 1.3499(10) .
C3 F3B 1.3500(10) .
C3 C4 1.5398(10) .
C4 F4A 1.3499(10) .
C4 F4C 1.3499(10) .
C2' F2Z 1.3498(10) .
C2' F2Y 1.3499(10) .
C2' C3' 1.5402(10) .
C3' F3Y 1.3503(10) .
C3' F3Z 1.3501(10) .
C3' C4' 1.5401(10) .
C4' F4X 1.3496(10) .
C4' F4Y 1.3497(10) .
O11A C11 1.228(9) .
O11B C11 1.246(9) .
C11 C12 1.5404(10) .
C11 C12' 1.5396(10) .
C12 F12A 1.3501(10) .
C12 F12B 1.3500(10) .
C12 C13 1.5399(10) .
C13 F13A 1.3501(10) .
C13 F13B 1.3498(10) .
C13 C14 1.5402(10) .
C14 F14A 1.3501(10) .
C14 F14B 1.3502(10) .
C14 F14C 1.3501(10) .
C12' F12Y 1.3498(10) .
C12' F12Z 1.3497(10) .
C12' C13' 1.5400(10) .
C13' F13Y 1.3498(10) .
C13' F13Z 1.3499(10) .
C13' C14' 1.5400(10) .
C14' F14X 1.3495(10) .
C14' F14Y 1.3496(10) .
C14' F14Z 1.3493(10) .
N1 C102 1.362(9) .
N1 C103 1.340(9) .
C100 C101 1.370(10) .
C100 C205 1.428(11) 3_657
C101 C102 1.418(9) .
C102 C203 1.423(9) 3_657
C103 C104 1.425(9) .
C103 C202 1.435(9) 3_657
C104 C105 1.357(10) .
C105 C200 1.413(11) 3_657
N2 C202 1.340(9) .
N2 C203 1.352(8) .
C200 C105 1.413(11) 3_657
C200 C201 1.357(11) .
C201 C202 1.442(9) .
C202 C103 1.435(9) 3_657
C203 C102 1.423(9) 3_657
C203 C204 1.435(10) .
C204 C205 1.354(10) .
C205 C100 1.428(11) 3_657
